data_4506559
loop_
_publ_author_name
'Lieffrig, Julien'
'Jeannin, Olivier'
'Guizouarn, Thierry'
'Auban-Senzier, Pascale'
'Fourmigu\'e, Marc'

_publ_section_title
;
 Competition between the C--H&#x00B7;&#x00B7;&#x00B7;N Hydrogen Bond and
 C--I&#x00B7;&#x00B7;&#x00B7;N Halogen Bond in TCNQFn(n= 0, 2, 4) Salts
 with Variable Charge Transfer
;
_journal_issue 8
_journal_name_full 'Crystal Growth &amp; Design'
_journal_page_first 4248
_journal_paper_doi 10.1021/cg3007519
_journal_volume 12
_journal_year 2012
_chemical_formula_moiety 'C12 F4 N4, C8 H5 I S6'
_chemical_formula_sum 'C20 H5 F4 I N4 S6'
_chemical_formula_weight 696.54
_chemical_name_common (EDT-TTF-I)(TCNQF4)
_chemical_name_systematic
; 
 ? 
;
_space_group_IT_number 4
_symmetry_cell_setting monoclinic
_symmetry_space_group_name_Hall 'P 2yb'
_symmetry_space_group_name_H-M 'P 1 21 1'
_atom_sites_solution_hydrogens geom
_atom_sites_solution_primary direct
_atom_sites_solution_secondary difmap
_audit_creation_method SHELXL-97
_cell_angle_alpha 90.000(7)
_cell_angle_beta 94.077(7)
_cell_angle_gamma 90.000(7)
_cell_formula_units_Z 4
_cell_length_a 5.8590(5)
_cell_length_b 46.950(4)
_cell_length_c 8.1829(9)
_cell_measurement_reflns_used 26947
_cell_measurement_temperature 293(2)
_cell_measurement_theta_max 27.485
_cell_measurement_theta_min 2.910
_cell_volume 2245.3(4)
_computing_cell_refinement 'Dirax/lsq (Duisenberg & Schreurs, 1989-2000)'
_computing_data_collection 'Collect (Bruker AXS BV, 1997-2004)'
_computing_data_reduction 'EvalCCD (Duisenberg & Schreurs 1990-2000)'
_computing_molecular_graphics 'Ortep-3 for Windows (Farrugia, 1997)'
_computing_publication_material 'WinGX publication routines (Farrugia, 1999)'
_computing_structure_refinement 'SHELXL-97 (Sheldrick, 1997)'
_computing_structure_solution 'SIR92 (Altomare et al., 1993)'
_diffrn_ambient_temperature 293(2)
_diffrn_detector_area_resol_mean 9
_diffrn_measured_fraction_theta_full 0.995
_diffrn_measured_fraction_theta_max 0.995
_diffrn_measurement_device '95mm CCD camera on \k-goniostat'
_diffrn_measurement_device_type KappaCCD
_diffrn_measurement_method CCD
_diffrn_radiation_monochromator 'horizonally mounted graphite crystal'
_diffrn_radiation_source 'fine-focus sealed tube'
_diffrn_radiation_type MoK\a
_diffrn_radiation_wavelength 0.71073
_diffrn_reflns_av_R_equivalents 0.0412
_diffrn_reflns_av_sigmaI/netI 0.0401
_diffrn_reflns_limit_h_max 7
_diffrn_reflns_limit_h_min -7
_diffrn_reflns_limit_k_max 61
_diffrn_reflns_limit_k_min -60
_diffrn_reflns_limit_l_max 10
_diffrn_reflns_limit_l_min -10
_diffrn_reflns_number 21629
_diffrn_reflns_theta_full 27.50
_diffrn_reflns_theta_max 27.50
_diffrn_reflns_theta_min 3.51
_exptl_absorpt_coefficient_mu 2.038
_exptl_absorpt_correction_T_max 0.960
_exptl_absorpt_correction_T_min 0.764
_exptl_absorpt_correction_type multi-scan
_exptl_absorpt_process_details
;
  [Sheldrick, G.M. (2002). SADABS Bruker AXS Inc., Madison, Wisconsin, USA]
;
_exptl_crystal_colour black
_exptl_crystal_density_diffrn 2.061
_exptl_crystal_density_method 'not measured'
_exptl_crystal_description plate
_exptl_crystal_F_000 1352
_exptl_crystal_size_max 0.17
_exptl_crystal_size_mid 0.11
_exptl_crystal_size_min 0.02
_refine_diff_density_max 1.187
_refine_diff_density_min -0.466
_refine_diff_density_rms 0.086
_refine_ls_abs_structure_details 'Flack H D (1983), Acta Cryst. A39, 876-881'
_refine_ls_abs_structure_Flack 0.448(17)
_refine_ls_extinction_method none
_refine_ls_goodness_of_fit_ref 1.007
_refine_ls_hydrogen_treatment constr
_refine_ls_matrix_type full
_refine_ls_number_parameters 632
_refine_ls_number_reflns 9748
_refine_ls_number_restraints 1
_refine_ls_restrained_S_all 1.007
_refine_ls_R_factor_all 0.0530
_refine_ls_R_factor_gt 0.0396
_refine_ls_shift/su_max 0.026
_refine_ls_shift/su_mean 0.003
_refine_ls_structure_factor_coef Fsqd
_refine_ls_weighting_details 'calc w=1/[\s^2^(Fo^2^)+(0.0302P)^2^+5.6760P] where P=(Fo^2^+2Fc^2^)/3'
_refine_ls_weighting_scheme calc
_refine_ls_wR_factor_gt 0.0849
_refine_ls_wR_factor_ref 0.0936
_reflns_number_gt 8239
_reflns_number_total 9748
_reflns_threshold_expression >2sigma(I)
_cod_data_source_file cg3007519_si_002.cif
_cod_data_source_block (1)(TCNQF4)
_cod_original_cell_volume 2245.2(4)
_cod_original_sg_symbol_H-M 'P 21 '
_cod_database_code 4506559

loop_
_symmetry_equiv_pos_as_xyz
'x, y, z'
'-x, y+1/2, -z'

loop_
_atom_site_label
_atom_site_type_symbol
_atom_site_fract_x
_atom_site_fract_y
_atom_site_fract_z
_atom_site_U_iso_or_equiv
_atom_site_adp_type
_atom_site_occupancy
_atom_site_symmetry_multiplicity
_atom_site_calc_flag
_atom_site_refinement_flags
I001 I 0.83226(7) 0.305194(8) 0.56575(6) 0.05154(13) Uani 1 1 d .
S1 S 0.6368(3) 0.24062(3) 0.5764(2) 0.0392(4) Uani 1 1 d .
S2 S 0.2204(3) 0.24994(3) 0.3678(2) 0.0399(4) Uani 1 1 d .
S3 S 0.4834(3) 0.17379(3) 0.6174(2) 0.0377(4) Uani 1 1 d .
S4 S 0.0653(3) 0.18553(3) 0.4162(2) 0.0391(4) Uani 1 1 d .
S5 S 0.3767(3) 0.11280(3) 0.6702(2) 0.0457(4) Uani 1 1 d .
S6 S -0.1257(3) 0.12856(4) 0.4249(2) 0.0477(4) Uani 1 1 d .
C1 C 0.5887(10) 0.27476(13) 0.4983(7) 0.0339(14) Uani 1 1 d .
C2 C 0.4005(11) 0.27907(13) 0.4011(8) 0.0386(14) Uani 1 1 d .
H2 H 0.3670 0.2967 0.3535 0.046 Uiso 1 1 calc R
C3 C 0.3854(10) 0.22628(12) 0.4869(8) 0.0346(13) Uani 1 1 d .
C4 C 0.3200(10) 0.19826(12) 0.5064(7) 0.0330(12) Uani 1 1 d .
C5 C 0.2950(11) 0.14546(13) 0.5836(7) 0.0361(14) Uani 1 1 d .
C6 C 0.0982(9) 0.15096(13) 0.4887(7) 0.0333(13) Uani 1 1 d .
C7 C 0.1868(14) 0.08949(16) 0.5522(12) 0.066(2) Uani 1 1 d .
H7A H 0.2353 0.0888 0.4414 0.079 Uiso 1 1 calc R
H7B H 0.2037 0.0705 0.5977 0.079 Uiso 1 1 calc R
C8 C -0.0526(14) 0.09696(16) 0.5441(11) 0.062(2) Uani 1 1 d .
H8A H -0.0978 0.0998 0.6546 0.075 Uiso 1 1 calc R
H8B H -0.1406 0.0811 0.4973 0.075 Uiso 1 1 calc R
I002 I 0.09862(7) 0.857683(8) 0.00752(6) 0.05022(12) Uani 1 1 d .
S7 S 0.2918(3) 0.92251(3) 0.0016(2) 0.0384(3) Uani 1 1 d .
S8 S 0.7116(3) 0.91284(3) 0.2064(2) 0.0398(4) Uani 1 1 d .
S9 S 0.4419(3) 0.98945(3) -0.0355(2) 0.0374(3) Uani 1 1 d .
S10 S 0.8609(3) 0.97755(3) 0.1642(2) 0.0388(4) Uani 1 1 d .
S11 S 0.5466(3) 1.05057(3) -0.0868(2) 0.0462(4) Uani 1 1 d .
S12 S 1.0513(3) 1.03467(4) 0.1574(2) 0.0474(4) Uani 1 1 d .
C9 C 0.3405(10) 0.88828(13) 0.0759(8) 0.0367(15) Uani 1 1 d .
C10 C 0.5328(11) 0.88387(12) 0.1696(8) 0.0376(14) Uani 1 1 d .
H10 H 0.5692 0.8660 0.2133 0.045 Uiso 1 1 calc R
C11 C 0.5416(10) 0.93654(12) 0.0905(7) 0.0338(12) Uani 1 1 d .
C12 C 0.6070(10) 0.96470(12) 0.0745(8) 0.0345(13) Uani 1 1 d .
C13 C 0.6314(10) 1.01795(12) -0.0001(7) 0.0315(13) Uani 1 1 d .
C14 C 0.8239(11) 1.01235(13) 0.0921(8) 0.0345(14) Uani 1 1 d .
C15 C 0.7362(13) 1.07396(14) 0.0326(11) 0.057(2) Uani 1 1 d .
H15A H 0.7192 1.0930 -0.0125 0.068 Uiso 1 1 calc R
H15B H 0.6873 1.0746 0.1433 0.068 Uiso 1 1 calc R
C16 C 0.9797(14) 1.06646(16) 0.0412(13) 0.069(3) Uani 1 1 d .
H16A H 1.0672 1.0822 0.0899 0.083 Uiso 1 1 calc R
H16B H 1.0260 1.0639 -0.0693 0.083 Uiso 1 1 calc R
F1 F 0.7727(6) 0.22809(8) 0.1679(5) 0.0499(10) Uani 1 1 d .
F2 F 0.6070(6) 0.17706(8) 0.1874(5) 0.0479(10) Uani 1 1 d .
F3 F 0.1384(7) 0.25489(8) -0.1889(5) 0.0523(10) Uani 1 1 d .
F4 F -0.0280(6) 0.20376(8) -0.1696(5) 0.0510(10) Uani 1 1 d .
N1 N 0.9456(11) 0.28700(14) 0.1216(9) 0.0619(19) Uani 1 1 d .
N2 N 0.3410(11) 0.31488(13) -0.1587(9) 0.0615(18) Uani 1 1 d .
N3 N 0.3795(11) 0.11838(13) 0.1846(8) 0.0572(17) Uani 1 1 d .
N4 N -0.1906(12) 0.14319(14) -0.1209(8) 0.0596(18) Uani 1 1 d .
C17 C 0.7704(13) 0.28060(14) 0.0635(9) 0.0439(16) Uani 1 1 d .
C18 C 0.5496(11) 0.27328(13) -0.0129(8) 0.0372(13) Uani 1 1 d .
C19 C 0.4291(11) 0.29588(13) -0.0933(9) 0.0434(15) Uani 1 1 d .
C20 C 0.4626(10) 0.24509(12) -0.0101(7) 0.0309(12) Uani 1 1 d .
C21 C 0.5703(10) 0.22276(13) 0.0817(8) 0.0345(13) Uani 1 1 d .
C22 C 0.4866(10) 0.19591(12) 0.0917(8) 0.0343(13) Uani 1 1 d .
C23 C 0.2800(10) 0.18715(13) 0.0095(7) 0.0338(13) Uani 1 1 d .
C24 C 0.1693(10) 0.20927(13) -0.0832(7) 0.0353(13) Uani 1 1 d .
C25 C 0.2536(10) 0.23592(13) -0.0925(8) 0.0360(13) Uani 1 1 d .
C26 C 0.1866(11) 0.15960(13) 0.0195(8) 0.0383(14) Uani 1 1 d .
C27 C 0.2996(12) 0.13729(13) 0.1144(9) 0.0406(14) Uani 1 1 d .
C28 C -0.0217(12) 0.15100(14) -0.0604(9) 0.0426(15) Uani 1 1 d .
F5 F 0.1531(7) 0.93477(8) 0.4125(5) 0.0544(11) Uani 1 1 d .
F6 F 0.3175(7) 0.98600(8) 0.3953(5) 0.0518(10) Uani 1 1 d .
F7 F 0.7931(7) 0.90780(8) 0.7662(5) 0.0507(10) Uani 1 1 d .
F8 F 0.9553(7) 0.95918(8) 0.7491(5) 0.0536(11) Uani 1 1 d .
N5 N -0.0079(11) 0.87437(12) 0.4519(8) 0.0529(16) Uani 1 1 d .
N6 N 0.5937(12) 0.84687(13) 0.7245(10) 0.0662(19) Uani 1 1 d .
N7 N 0.5441(11) 1.04469(13) 0.3989(8) 0.0542(16) Uani 1 1 d .
N8 N 1.1151(12) 1.02040(14) 0.7044(9) 0.0608(18) Uani 1 1 d .
C29 C 0.1622(13) 0.88208(13) 0.5128(8) 0.0420(15) Uani 1 1 d .
C30 C 0.3778(11) 0.88955(13) 0.5896(8) 0.0391(14) Uani 1 1 d .
C31 C 0.5011(12) 0.86658(15) 0.6677(9) 0.0455(16) Uani 1 1 d .
C32 C 0.4662(11) 0.91766(13) 0.5862(8) 0.0358(13) Uani 1 1 d .
C33 C 0.3535(10) 0.94005(13) 0.4970(8) 0.0352(13) Uani 1 1 d .
C34 C 0.4386(10) 0.96701(13) 0.4895(8) 0.0369(14) Uani 1 1 d .
C35 C 0.6477(10) 0.97562(12) 0.5712(7) 0.0333(13) Uani 1 1 d .
C36 C 0.7553(11) 0.95331(13) 0.6634(7) 0.0368(14) Uani 1 1 d .
C37 C 0.6719(11) 0.92657(13) 0.6693(8) 0.0373(14) Uani 1 1 d .
C38 C 0.7372(11) 1.00342(13) 0.5601(8) 0.0375(14) Uani 1 1 d .
C39 C 0.6207(12) 1.02582(15) 0.4718(9) 0.0438(16) Uani 1 1 d .
C40 C 0.9489(12) 1.01210(14) 0.6412(9) 0.0439(16) Uani 1 1 d .

loop_
_atom_site_aniso_label
_atom_site_aniso_U_11
_atom_site_aniso_U_22
_atom_site_aniso_U_33
_atom_site_aniso_U_23
_atom_site_aniso_U_13
_atom_site_aniso_U_12
I001 0.0465(2) 0.0341(2) 0.0726(3) -0.0045(2) -0.0057(2) -0.00750(19)
S1 0.0374(8) 0.0284(7) 0.0501(10) 0.0037(6) -0.0079(7) -0.0025(6)
S2 0.0362(8) 0.0292(7) 0.0527(10) 0.0066(7) -0.0084(7) -0.0005(6)
S3 0.0354(8) 0.0276(7) 0.0481(9) 0.0067(6) -0.0100(7) -0.0032(6)
S4 0.0370(8) 0.0276(7) 0.0506(9) 0.0054(6) -0.0117(7) 0.0004(6)
S5 0.0417(9) 0.0279(7) 0.0651(11) 0.0138(7) -0.0124(8) -0.0041(6)
S6 0.0354(8) 0.0335(8) 0.0717(12) 0.0025(8) -0.0138(8) -0.0054(7)
C1 0.035(3) 0.024(3) 0.042(4) -0.002(2) -0.002(3) -0.003(2)
C2 0.038(3) 0.027(3) 0.050(4) 0.004(3) -0.002(3) 0.000(3)
C3 0.034(3) 0.030(3) 0.039(3) 0.004(2) -0.001(2) 0.007(3)
C4 0.034(3) 0.026(3) 0.038(3) 0.002(2) -0.002(2) 0.002(2)
C5 0.038(3) 0.029(3) 0.040(3) 0.009(2) -0.002(3) 0.001(3)
C6 0.027(3) 0.026(3) 0.046(4) -0.001(2) -0.001(3) 0.000(2)
C7 0.055(5) 0.031(4) 0.108(7) 0.008(4) -0.028(5) -0.006(3)
C8 0.054(5) 0.039(4) 0.092(6) 0.009(4) -0.007(4) -0.011(3)
I002 0.0424(2) 0.0301(2) 0.0765(3) 0.0002(2) -0.0077(2) -0.00599(18)
S7 0.0376(8) 0.0263(7) 0.0496(9) 0.0048(6) -0.0090(7) 0.0002(6)
S8 0.0367(8) 0.0254(7) 0.0556(10) 0.0055(6) -0.0093(7) 0.0001(6)
S9 0.0342(8) 0.0262(7) 0.0500(9) 0.0064(6) -0.0094(7) -0.0043(6)
S10 0.0373(8) 0.0267(7) 0.0505(9) 0.0038(6) -0.0115(7) -0.0002(6)
S11 0.0415(9) 0.0264(7) 0.0682(11) 0.0126(7) -0.0141(8) -0.0033(6)
S12 0.0342(8) 0.0318(8) 0.0737(12) 0.0008(8) -0.0132(8) -0.0042(7)
C9 0.038(3) 0.021(3) 0.051(4) -0.002(2) 0.004(3) 0.002(2)
C10 0.042(3) 0.019(3) 0.053(4) 0.006(2) 0.004(3) 0.003(2)
C11 0.036(3) 0.025(3) 0.039(3) 0.000(2) -0.002(2) -0.002(2)
C12 0.034(3) 0.031(3) 0.038(3) 0.001(2) -0.005(2) -0.001(3)
C13 0.032(3) 0.022(3) 0.040(3) 0.005(2) -0.002(2) -0.003(2)
C14 0.039(3) 0.022(3) 0.042(3) 0.000(2) -0.003(3) -0.002(2)
C15 0.055(4) 0.026(3) 0.086(6) 0.001(3) -0.018(4) -0.004(3)
C16 0.051(4) 0.031(4) 0.121(8) 0.015(4) -0.024(5) -0.008(3)
F1 0.042(2) 0.0335(19) 0.070(3) 0.0114(18) -0.0250(19) -0.0065(17)
F2 0.047(2) 0.034(2) 0.059(2) 0.0095(17) -0.0210(18) -0.0030(17)
F3 0.048(2) 0.038(2) 0.067(3) 0.0118(18) -0.024(2) -0.0001(18)
F4 0.042(2) 0.042(2) 0.065(3) 0.0093(18) -0.0246(19) -0.0083(17)
N1 0.052(4) 0.045(4) 0.085(5) 0.018(3) -0.022(4) -0.015(3)
N2 0.051(4) 0.042(3) 0.089(5) 0.016(3) -0.012(3) 0.002(3)
N3 0.056(4) 0.039(3) 0.075(4) 0.019(3) -0.006(3) -0.005(3)
N4 0.058(4) 0.048(4) 0.069(4) 0.008(3) -0.020(3) -0.017(3)
C17 0.047(4) 0.032(3) 0.052(4) 0.006(3) -0.003(3) -0.003(3)
C18 0.038(3) 0.030(3) 0.043(4) 0.005(2) 0.001(3) -0.006(3)
C19 0.039(4) 0.031(3) 0.060(4) 0.003(3) 0.003(3) -0.005(3)
C20 0.033(3) 0.025(3) 0.034(3) 0.004(2) -0.001(2) 0.001(2)
C21 0.036(3) 0.029(3) 0.038(3) -0.003(2) -0.005(2) -0.003(2)
C22 0.037(3) 0.026(3) 0.038(3) 0.008(2) -0.006(3) 0.004(2)
C23 0.039(3) 0.031(3) 0.031(3) 0.001(2) -0.002(2) -0.002(3)
C24 0.031(3) 0.038(3) 0.036(3) 0.004(3) -0.006(2) 0.001(3)
C25 0.035(3) 0.034(3) 0.038(3) -0.004(2) -0.005(2) 0.008(3)
C26 0.044(4) 0.031(3) 0.039(3) 0.001(3) -0.005(3) -0.002(3)
C27 0.046(4) 0.031(3) 0.045(4) 0.007(3) 0.001(3) -0.003(3)
C28 0.048(4) 0.029(3) 0.049(4) 0.007(3) -0.002(3) -0.007(3)
F5 0.047(2) 0.042(2) 0.070(3) 0.0090(19) -0.030(2) -0.0058(18)
F6 0.056(2) 0.0321(19) 0.063(3) 0.0118(17) -0.026(2) 0.0025(17)
F7 0.053(2) 0.034(2) 0.061(2) 0.0135(17) -0.0204(19) 0.0032(17)
F8 0.046(2) 0.042(2) 0.068(3) 0.0096(19) -0.025(2) -0.0062(18)
N5 0.056(4) 0.037(3) 0.063(4) 0.005(3) -0.009(3) -0.003(3)
N6 0.063(4) 0.037(3) 0.095(5) 0.008(3) -0.014(4) -0.004(3)
N7 0.056(4) 0.034(3) 0.070(4) 0.010(3) -0.013(3) 0.002(3)
N8 0.057(4) 0.047(4) 0.076(5) 0.013(3) -0.011(4) -0.008(3)
C29 0.051(4) 0.025(3) 0.049(4) 0.005(3) -0.004(3) 0.001(3)
C30 0.041(3) 0.031(3) 0.044(4) -0.003(3) -0.004(3) 0.005(3)
C31 0.044(4) 0.037(3) 0.054(4) 0.007(3) -0.008(3) 0.000(3)
C32 0.040(3) 0.034(3) 0.033(3) 0.000(2) -0.003(2) 0.008(3)
C33 0.029(3) 0.034(3) 0.041(3) 0.000(3) -0.006(2) -0.001(2)
C34 0.037(3) 0.036(3) 0.036(3) 0.000(3) -0.006(3) 0.008(3)
C35 0.033(3) 0.029(3) 0.038(3) 0.000(2) -0.001(2) 0.000(2)
C36 0.033(3) 0.039(3) 0.037(3) -0.002(3) -0.010(2) 0.002(3)
C37 0.042(3) 0.031(3) 0.038(3) 0.006(2) -0.010(3) 0.006(3)
C38 0.036(3) 0.036(3) 0.040(3) 0.005(3) -0.004(3) -0.005(3)
C39 0.041(4) 0.034(4) 0.055(4) -0.006(3) -0.005(3) -0.008(3)
C40 0.045(4) 0.034(3) 0.050(4) 0.003(3) -0.010(3) -0.003(3)

loop_
_atom_type_symbol
_atom_type_description
_atom_type_scat_dispersion_real
_atom_type_scat_dispersion_imag
_atom_type_scat_source
C C 0.0033 0.0016 'International Tables Vol C Tables 4.2.6.8 and 6.1.1.4'
H H 0.0000 0.0000 'International Tables Vol C Tables 4.2.6.8 and 6.1.1.4'
N N 0.0061 0.0033 'International Tables Vol C Tables 4.2.6.8 and 6.1.1.4'
F F 0.0171 0.0103 'International Tables Vol C Tables 4.2.6.8 and 6.1.1.4'
S S 0.1246 0.1234 'International Tables Vol C Tables 4.2.6.8 and 6.1.1.4'
I I -0.4742 1.8119 'International Tables Vol C Tables 4.2.6.8 and 6.1.1.4'

loop_
_geom_angle_atom_site_label_1
_geom_angle_atom_site_label_2
_geom_angle_atom_site_label_3
_geom_angle
C3 S1 C1 95.3(3)
C3 S2 C2 96.2(3)
C4 S3 C5 96.0(3)
C4 S4 C6 96.1(3)
C5 S5 C7 100.1(3)
C6 S6 C8 100.9(3)
C2 C1 S1 117.7(5)
C2 C1 I001 125.6(5)
S1 C1 I001 116.6(3)
C1 C2 S2 116.3(5)
C1 C2 H2 121.8
S2 C2 H2 121.8
C4 C3 S2 121.9(5)
C4 C3 S1 123.7(4)
S2 C3 S1 114.4(3)
C3 C4 S3 123.4(5)
C3 C4 S4 121.3(4)
S3 C4 S4 115.3(3)
C6 C5 S5 126.4(5)
C6 C5 S3 116.5(5)
S5 C5 S3 117.1(3)
C5 C6 S6 130.2(5)
C5 C6 S4 116.1(5)
S6 C6 S4 113.7(3)
C8 C7 S5 116.2(6)
C8 C7 H7A 108.2
S5 C7 H7A 108.2
C8 C7 H7B 108.2
S5 C7 H7B 108.2
H7A C7 H7B 107.4
C7 C8 S6 114.6(6)
C7 C8 H8A 108.6
S6 C8 H8A 108.6
C7 C8 H8B 108.6
S6 C8 H8B 108.6
H8A C8 H8B 107.6
C11 S7 C9 95.3(3)
C10 S8 C11 95.3(3)
C12 S9 C13 95.9(3)
C12 S10 C14 95.8(3)
C13 S11 C15 99.7(3)
C14 S12 C16 101.0(3)
C10 C9 S7 117.2(5)
C10 C9 I002 125.7(5)
S7 C9 I002 117.2(3)
C9 C10 S8 117.0(5)
C9 C10 H10 121.5
S8 C10 H10 121.5
C12 C11 S7 124.0(5)
C12 C11 S8 120.9(4)
S7 C11 S8 115.2(3)
C11 C12 S10 122.1(5)
C11 C12 S9 122.9(4)
S10 C12 S9 115.0(3)
C14 C13 S11 127.3(5)
C14 C13 S9 116.3(4)
S11 C13 S9 116.4(3)
C13 C14 S10 117.0(5)
C13 C14 S12 130.4(5)
S10 C14 S12 112.6(3)
C16 C15 S11 116.1(6)
C16 C15 H15A 108.3
S11 C15 H15A 108.3
C16 C15 H15B 108.3
S11 C15 H15B 108.3
H15A C15 H15B 107.4
C15 C16 S12 114.4(6)
C15 C16 H16A 108.7
S12 C16 H16A 108.7
C15 C16 H16B 108.7
S12 C16 H16B 108.7
H16A C16 H16B 107.6
N1 C17 C18 178.2(7)
C19 C18 C20 122.7(6)
C19 C18 C17 115.3(6)
C20 C18 C17 121.9(6)
N2 C19 C18 176.8(7)
C21 C20 C18 123.6(5)
C21 C20 C25 111.4(5)
C18 C20 C25 125.0(5)
C22 C21 F1 116.4(5)
C22 C21 C20 124.9(5)
F1 C21 C20 118.7(5)
F2 C22 C21 117.9(5)
F2 C22 C23 119.0(5)
C21 C22 C23 123.1(5)
C22 C23 C26 124.5(6)
C22 C23 C24 112.9(5)
C26 C23 C24 122.6(5)
F4 C24 C25 117.1(5)
F4 C24 C23 119.2(5)
C25 C24 C23 123.7(5)
F3 C25 C24 118.6(5)
F3 C25 C20 117.3(5)
C24 C25 C20 124.1(5)
C28 C26 C23 124.5(6)
C28 C26 C27 113.2(6)
C23 C26 C27 122.3(6)
N3 C27 C26 175.6(7)
N4 C28 C26 177.4(7)
N5 C29 C30 175.9(7)
C29 C30 C32 122.5(6)
C29 C30 C31 114.8(6)
C32 C30 C31 122.6(6)
N6 C31 C30 175.8(7)
C37 C32 C33 112.4(6)
C37 C32 C30 124.7(6)
C33 C32 C30 122.9(6)
F5 C33 C34 117.2(5)
F5 C33 C32 119.2(6)
C34 C33 C32 123.6(6)
F6 C34 C33 117.4(5)
F6 C34 C35 119.0(6)
C33 C34 C35 123.5(6)
C34 C35 C38 123.2(6)
C34 C35 C36 112.3(5)
C38 C35 C36 124.5(6)
F8 C36 C37 118.3(5)
F8 C36 C35 117.6(5)
C37 C36 C35 124.0(6)
F7 C37 C36 116.8(5)
F7 C37 C32 119.1(6)
C36 C37 C32 124.1(5)
C35 C38 C39 123.3(6)
C35 C38 C40 123.3(6)
C39 C38 C40 113.3(6)
N7 C39 C38 174.5(8)
N8 C40 C38 176.6(7)

loop_
_geom_bond_atom_site_label_1
_geom_bond_atom_site_label_2
_geom_bond_distance
I001 C1 2.066(6)
S1 C3 1.734(6)
S1 C1 1.741(6)
S2 C3 1.728(6)
S2 C2 1.737(6)
S3 C4 1.714(6)
S3 C5 1.738(7)
S4 C4 1.724(6)
S4 C6 1.734(6)
S5 C5 1.742(6)
S5 C7 1.793(8)
S6 C6 1.733(6)
S6 C8 1.810(8)
C1 C2 1.328(8)
C2 H2 0.9300
C3 C4 1.382(8)
C5 C6 1.368(8)
C7 C8 1.443(11)
C7 H7A 0.9700
C7 H7B 0.9700
C8 H8A 0.9700
C8 H8B 0.9700
I002 C9 2.067(6)
S7 C11 1.719(6)
S7 C9 1.735(6)
S8 C10 1.730(6)
S8 C11 1.730(6)
S9 C12 1.724(6)
S9 C13 1.750(6)
S10 C12 1.721(6)
S10 C14 1.746(6)
S11 C13 1.745(6)
S11 C15 1.800(7)
S12 C14 1.748(6)
S12 C16 1.803(8)
C9 C10 1.333(9)
C10 H10 0.9300
C11 C12 1.386(8)
C13 C14 1.337(8)
C15 C16 1.466(11)
C15 H15A 0.9700
C15 H15B 0.9700
C16 H16A 0.9700
C16 H16B 0.9700
F1 C21 1.359(7)
F2 C22 1.347(6)
F3 C25 1.340(7)
F4 C24 1.337(7)
N1 C17 1.140(9)
N2 C19 1.144(8)
N3 C27 1.140(8)
N4 C28 1.135(9)
C17 C18 1.438(9)
C18 C19 1.411(9)
C18 C20 1.419(8)
C20 C21 1.412(8)
C20 C25 1.422(8)
C21 C22 1.357(8)
C22 C23 1.404(8)
C23 C26 1.409(8)
C23 C24 1.416(8)
C24 C25 1.349(9)
C26 C28 1.403(9)
C26 C27 1.437(9)
F5 C33 1.343(7)
F6 C34 1.347(7)
F7 C37 1.353(7)
F8 C36 1.351(7)
N5 C29 1.141(9)
N6 C31 1.153(9)
N7 C39 1.142(9)
N8 C40 1.139(9)
C29 C30 1.415(9)
C30 C32 1.419(9)
C30 C31 1.424(9)
C32 C37 1.405(9)
C32 C33 1.416(8)
C33 C34 1.363(9)
C34 C35 1.413(8)
C35 C38 1.412(8)
C35 C36 1.413(8)
C36 C37 1.350(9)
C38 C39 1.423(9)
C38 C40 1.424(9)

loop_
_geom_torsion_atom_site_label_1
_geom_torsion_atom_site_label_2
_geom_torsion_atom_site_label_3
_geom_torsion_atom_site_label_4
_geom_torsion
C3 S1 C1 C2 -1.8(6)
C3 S1 C1 I001 178.3(3)
S1 C1 C2 S2 1.5(7)
I001 C1 C2 S2 -178.6(3)
C3 S2 C2 C1 -0.4(6)
C2 S2 C3 C4 179.7(5)
C2 S2 C3 S1 -0.8(4)
C1 S1 C3 C4 -179.1(6)
C1 S1 C3 S2 1.4(4)
S2 C3 C4 S3 177.6(4)
S1 C3 C4 S3 -1.8(8)
S2 C3 C4 S4 -1.6(8)
S1 C3 C4 S4 179.0(4)
C5 S3 C4 C3 -179.7(6)
C5 S3 C4 S4 -0.5(4)
C6 S4 C4 C3 179.7(5)
C6 S4 C4 S3 0.4(4)
C7 S5 C5 C6 16.3(7)
C7 S5 C5 S3 -162.4(5)
C4 S3 C5 C6 0.4(6)
C4 S3 C5 S5 179.2(4)
S5 C5 C6 S6 -0.1(10)
S3 C5 C6 S6 178.6(4)
S5 C5 C6 S4 -178.9(4)
S3 C5 C6 S4 -0.1(7)
C8 S6 C6 C5 8.7(7)
C8 S6 C6 S4 -172.5(4)
C4 S4 C6 C5 -0.2(6)
C4 S4 C6 S6 -179.1(4)
C5 S5 C7 C8 -51.6(7)
S5 C7 C8 S6 70.0(9)
C6 S6 C8 C7 -42.5(8)
C11 S7 C9 C10 0.6(6)
C11 S7 C9 I002 -178.1(3)
S7 C9 C10 S8 0.0(7)
I002 C9 C10 S8 178.7(3)
C11 S8 C10 C9 -0.7(6)
C9 S7 C11 C12 179.5(6)
C9 S7 C11 S8 -1.0(4)
C10 S8 C11 C12 -179.4(5)
C10 S8 C11 S7 1.1(4)
S7 C11 C12 S10 -179.2(4)
S8 C11 C12 S10 1.3(8)
S7 C11 C12 S9 0.9(8)
S8 C11 C12 S9 -178.6(4)
C14 S10 C12 C11 179.7(6)
C14 S10 C12 S9 -0.4(4)
C13 S9 C12 C11 -179.6(6)
C13 S9 C12 S10 0.5(4)
C15 S11 C13 C14 -16.7(7)
C15 S11 C13 S9 162.4(4)
C12 S9 C13 C14 -0.3(6)
C12 S9 C13 S11 -179.6(4)
S11 C13 C14 S10 179.3(4)
S9 C13 C14 S10 0.1(7)
S11 C13 C14 S12 0.2(10)
S9 C13 C14 S12 -179.0(4)
C12 S10 C14 C13 0.2(6)
C12 S10 C14 S12 179.4(4)
C16 S12 C14 C13 -8.5(8)
C16 S12 C14 S10 172.4(5)
C13 S11 C15 C16 51.4(7)
S11 C15 C16 S12 -69.3(9)
C14 S12 C16 C15 41.7(8)
N1 C17 C18 C19 -20(33)
N1 C17 C18 C20 158(33)
C20 C18 C19 N2 -159(14)
C17 C18 C19 N2 20(15)
C19 C18 C20 C21 -174.1(6)
C17 C18 C20 C21 7.4(10)
C19 C18 C20 C25 3.2(10)
C17 C18 C20 C25 -175.4(6)
C18 C20 C21 C22 177.3(6)
C25 C20 C21 C22 -0.3(9)
C18 C20 C21 F1 -2.4(10)
C25 C20 C21 F1 -180.0(5)
F1 C21 C22 F2 1.2(9)
C20 C21 C22 F2 -178.6(6)
F1 C21 C22 C23 -179.9(6)
C20 C21 C22 C23 0.3(11)
F2 C22 C23 C26 0.0(10)
C21 C22 C23 C26 -178.9(6)
F2 C22 C23 C24 178.6(5)
C21 C22 C23 C24 -0.3(9)
C22 C23 C24 F4 179.1(6)
C26 C23 C24 F4 -2.3(9)
C22 C23 C24 C25 0.3(9)
C26 C23 C24 C25 178.9(6)
F4 C24 C25 F3 -1.2(9)
C23 C24 C25 F3 177.6(6)
F4 C24 C25 C20 -179.1(6)
C23 C24 C25 C20 -0.3(11)
C21 C20 C25 F3 -177.6(5)
C18 C20 C25 F3 4.8(10)
C21 C20 C25 C24 0.2(9)
C18 C20 C25 C24 -177.3(6)
C22 C23 C26 C28 178.9(7)
C24 C23 C26 C28 0.5(10)
C22 C23 C26 C27 -1.3(10)
C24 C23 C26 C27 -179.8(6)
C28 C26 C27 N3 13(11)
C23 C26 C27 N3 -167(10)
C23 C26 C28 N4 -160(20)
C27 C26 C28 N4 20(20)
N5 C29 C30 C32 166(11)
N5 C29 C30 C31 -13(12)
C29 C30 C31 N6 26(12)
C32 C30 C31 N6 -153(12)
C29 C30 C32 C37 175.6(7)
C31 C30 C32 C37 -5.6(11)
C29 C30 C32 C33 -4.3(11)
C31 C30 C32 C33 174.4(6)
C37 C32 C33 F5 -179.3(6)
C30 C32 C33 F5 0.6(10)
C37 C32 C33 C34 1.6(10)
C30 C32 C33 C34 -178.5(6)
F5 C33 C34 F6 -1.4(9)
C32 C33 C34 F6 177.7(6)
F5 C33 C34 C35 -179.6(6)
C32 C33 C34 C35 -0.5(11)
F6 C34 C35 C38 0.4(10)
C33 C34 C35 C38 178.6(6)
F6 C34 C35 C36 -179.4(5)
C33 C34 C35 C36 -1.2(9)
C34 C35 C36 F8 -179.0(6)
C38 C35 C36 F8 1.2(10)
C34 C35 C36 C37 1.9(9)
C38 C35 C36 C37 -177.9(7)
F8 C36 C37 F7 2.2(9)
C35 C36 C37 F7 -178.7(6)
F8 C36 C37 C32 180.0(6)
C35 C36 C37 C32 -0.9(11)
C33 C32 C37 F7 176.9(6)
C30 C32 C37 F7 -3.1(10)
C33 C32 C37 C36 -0.9(10)
C30 C32 C37 C36 179.2(7)
C34 C35 C38 C39 2.9(11)
C36 C35 C38 C39 -177.3(7)
C34 C35 C38 C40 -179.5(7)
C36 C35 C38 C40 0.3(11)
C35 C38 C39 N7 -151(8)
C40 C38 C39 N7 31(9)
C35 C38 C40 N8 -166(14)
C39 C38 C40 N8 11(15)
